data_7059479
loop_
_publ_author_name
'Zelenkov, Lev E.'
'Kuznetsov, Maxim L.'
'Andrusenko, Elena V.'
'Avdontceva, Margarita S.'
'Starova, Galina L.'
'Bokach, Nadezhda A.'
'Kukushkin, Vadim Yu.'

_publ_section_title
;
 Nickel(ii)-mediated cyanamide--pyrazole coupling highlights distinct
 reactivity of NCNR2 and NCR nitrile ligands
;
_journal_issue 17
_journal_name_full 'New Journal of Chemistry'
_journal_page_first 6979
_journal_page_last 6991
_journal_paper_doi 10.1039/D0NJ00704H
_journal_volume 44
_journal_year 2020
_chemical_formula_moiety 'C22 H36 N12 Ni, 2(N O3)'
_chemical_formula_sum 'C22 H36 N14 Ni O6'
_chemical_formula_weight 651.36
_space_group_crystal_system triclinic
_space_group_IT_number 2
_space_group_name_Hall '-P 1'
_space_group_name_H-M_alt 'P -1'
_atom_sites_solution_hydrogens geom
_atom_sites_solution_primary dual
_audit_creation_date 2019-11-15
_audit_creation_method
;
Olex2 1.2
(compiled 2018.05.29 svn.r3508 for OlexSys, GUI svn.r5506)
;
_audit_update_record
;
2020-03-10 deposited with the CCDC.	2020-04-06 downloaded from the CCDC.
;
_cell_angle_alpha 78.526(6)
_cell_angle_beta 61.114(8)
_cell_angle_gamma 71.962(7)
_cell_formula_units_Z 1
_cell_length_a 9.5039(7)
_cell_length_b 9.5463(7)
_cell_length_c 9.7514(8)
_cell_measurement_reflns_used 4081
_cell_measurement_temperature 100(2)
_cell_measurement_theta_max 71.4480
_cell_measurement_theta_min 4.7970
_cell_volume 735.27(11)
_computing_cell_refinement 'CrysAlisPro 1.171.39.35a (Rigaku OD, 2017)'
_computing_data_collection 'CrysAlisPro 1.171.39.35a (Rigaku OD, 2017)'
_computing_data_reduction 'CrysAlisPro 1.171.39.35a (Rigaku OD, 2017)'
_computing_molecular_graphics 'Olex2 (Dolomanov et al., 2009)'
_computing_publication_material 'Olex2 (Dolomanov et al., 2009)'
_computing_structure_refinement 'ShelXL (Sheldrick, 2015)'
_computing_structure_solution 'ShelXT (Sheldrick, 2015)'
_diffrn_ambient_temperature 100(2)
_diffrn_detector 'CCD plate'
_diffrn_detector_type HyPix3000
_diffrn_measured_fraction_theta_full 0.996
_diffrn_measured_fraction_theta_max 0.996
_diffrn_measurement_details
;
List of Runs (angles in degrees, time in seconds):

  # Type    Start    End  Width  t~exp~   \w     \q     \k     \f   Frames
#--------------------------------------------------------------------------
  1  \w    -75.00 -49.00   0.50    0.20    --  -41.35 127.00  36.00   52
  2  \w    -53.00 -20.00   0.50    0.20    --  -41.35 143.00-153.00   66
  3  \w    -48.00 -13.00   0.50    0.20    --  -41.35 127.00  36.00   70
  4  \w    -92.00 -58.00   0.50    0.20    --  -41.35 143.00-153.00   68
  5  \w     90.00 121.00   0.50    0.55    --  101.00-127.00 -39.00   62
  6  \w     64.00 116.00   0.50    0.55    --  101.00 143.00-153.00  104
  7  \w     97.00 123.00   0.50    0.55    --  101.00-143.00 150.00   52
  8  \w    115.00 140.00   0.50    0.55    --  101.00 127.00  36.00   50
  9  \w    -59.00 -28.00   0.50    0.20    --  -41.35  54.00 -60.00   62
 10  \w   -103.00 -75.00   0.50    0.20    --  -41.35 -43.00-150.00   56
 11  \w    -97.00 -46.00   0.50    0.20    --  -41.35 -54.00 120.00  102
 12  \w    -67.00 -29.00   0.50    0.20    --  -41.35 -43.00-150.00   76
 13  \w   -115.00 -66.00   0.50    0.20    --  -41.35 -11.00-120.00   98
 14  \w    -56.00 -31.00   0.50    0.20    --  -41.35  54.00-120.00   50
 15  \w    -28.00  22.00   0.50    0.20    --  -41.35  54.00-120.00  100
 16  \w    -20.00  18.00   0.50    0.20    --  -41.35  54.00 -60.00   76
 17  \w    -57.00 -22.00   0.50    0.20    --  -41.35 -11.00-120.00   70
 18  \w     56.00  99.00   0.50    0.20    --   41.35-143.00 150.00   86
 19  \w     -2.00  53.00   0.50    0.20    --   41.35 -43.00 -60.00  110
 20  \w     36.00  61.00   0.50    0.20    --   41.35  54.00 150.00   50
 21  \w     -1.00  49.00   0.50    0.20    --   41.35 -32.00 -30.00  100
 22  \w     46.00  71.00   0.50    0.20    --   41.35-127.00 -39.00   50
 23  \w     22.00  47.00   0.50    0.20    --   41.35-143.00 150.00   50
 24  \w     52.00 101.00   0.50    0.20    --   41.35  43.00-180.00   98
 25  \w     30.00  80.00   0.50    0.20    --   41.35  54.00   0.00  100
 26  \w     97.00 155.00   0.50    0.55    --  101.00  93.00  60.00  116
 27  \w     36.00 104.00   0.50    0.55    --  101.00-111.00 150.00  136
 28  \w     41.00 119.00   0.50    0.55    --  101.00 -59.00 -90.00  156
 29  \w     36.00  80.00   0.50    0.55    --  101.00 -25.00 -60.00   88
 30  \w     40.00  95.00   0.50    0.55    --  101.00 -68.00-180.00  110
 31  \w    121.00 152.00   0.50    0.55    --  101.00  93.00 -60.00   62
 32  \w     75.00 157.00   0.50    0.55    --  101.00 133.00-180.00  164
 33  \w     84.00 145.00   0.50    0.55    --  101.00 111.00 -90.00  122
 34  \w     88.00 113.00   0.50    0.55    --  101.00  93.00 -60.00   50
 35  \w     76.00 153.00   0.50    0.55    --  101.00  77.00  90.00  154
 36  \w     50.00 101.00   0.50    0.55    --  101.00 -77.00-120.00  102
 37  \w     82.00 148.00   0.50    0.55    --  101.00 111.00  30.00  132
 38  \w     49.00  75.00   0.50    0.55    --  101.00 -87.00 150.00   52
 39  \w     85.00 110.00   0.50    0.55    --  101.00-111.00-150.00   50
 40  \w    130.00 157.00   0.50    0.55    --  101.00  77.00 -30.00   54
 41  \w     59.00 123.00   0.50    0.55    --  101.00 -87.00 -60.00  128
 42  \w     75.00 106.00   0.50    0.55    --  101.00 -42.00  60.00   62
 43  \w     45.00  97.00   0.50    0.55    --  101.00 -77.00  60.00  104
 44  \w     47.00  80.00   0.50    0.55    --  101.00-111.00-150.00   66
 45  \w    102.00 144.00   0.50    0.55    --  101.00  33.00 150.00   84
 46  \w     49.00  88.00   0.50    0.55    --  101.00-111.00  60.00   78
 47  \w     86.00 136.00   0.50    0.55    --  101.00 133.00 -30.00  100
 48  \w     97.00 133.00   0.50    0.55    --  101.00 111.00-150.00   72
 49  \w     82.00 107.00   0.50    0.55    --  101.00 -87.00 150.00   50
 50  \w    116.00 155.00   0.50    0.55    --  101.00  25.00   0.00   78
 51  \w     80.00 153.00   0.50    0.55    --  101.00 111.00   0.00  146
 52  \w     78.00 109.00   0.50    0.55    --  101.00  77.00 -30.00   62
 53  \w    115.00 141.00   0.50    0.55    --  101.00 143.00-153.00   52
 54  \w    -40.00 -15.00   0.50    0.20    --    8.00 124.00 145.11   50
 55  \w    -34.00  -9.00   0.50    0.20    --   16.00 128.00  -0.59   50
 56  \w     -3.00  22.00   0.50    0.20    --   28.00  94.00 -77.81   50
 57  \w     -4.00  21.00   0.50    0.20    --   28.00  97.00 -24.41   50
 58  \w     -3.00  22.00   0.50    0.20    --   28.00  96.00-161.54   50
 59  \w     -3.00  22.00   0.50    0.20    --   28.00  95.00  71.38   50
 60  \w      4.00  29.00   0.50    0.20    --   32.00  87.00-178.37   50
 61  \w      3.00  28.00   0.50    0.20    --   32.00  89.00-105.93   50
 62  \w      3.00  28.00   0.50    0.20    --   32.00  90.00 111.34   50
 63  \w     17.00  42.00   0.50    0.20    --   40.00  79.00 -23.18   50
 64  \w     15.00  40.00   0.50    0.20    --   40.00  81.00  12.49   50
 65  \w    -76.00 -31.00   0.50    0.20    --  -41.35 138.00 120.00   90
 66  \w    -43.00 -17.00   0.50    0.20    --  -41.35 -77.00 120.00   52
 67  \w     18.00  43.00   0.50    0.20    --   44.00  82.00-110.54   50
 68  \w     19.00  44.00   0.50    0.20    --   44.00  81.00  37.72   50
 69  \w     19.00  44.00   0.50    0.20    --   44.00  78.00 -69.36   50
 70  \w     19.00  44.00   0.50    0.20    --   44.00  79.00  81.28   50
 71  \w     19.00  44.00   0.50    0.20    --   44.00  79.00  57.63   50
 72  \w     30.00  69.00   0.50    0.20    --   48.00  76.00 -47.58   78
 73  \w     26.00  52.00   0.50    0.20    --   48.00  77.00 107.78   52
 74  \w     27.00  53.00   0.50    0.20    --   48.00  75.00 140.26   52
 75  \w     29.00  63.00   0.50    0.20    --   52.00  75.00  -3.81   68
 76  \w     34.00  60.00   0.50    0.20    --   52.00  59.00-102.49   52
 77  \w     74.00 107.00   0.50    0.20    --   52.00  75.00  -3.81   66
 78  \w     32.00  58.00   0.50    0.20    --   56.00  77.00 -94.86   52
 79  \w     82.00 108.00   0.50    0.20    --   56.00  68.00 121.60   52
 80  \w     40.00  66.00   0.50    0.20    --   56.00  68.00 121.60   52
 81  \w     39.00  74.00   0.50    0.20    --   60.00  70.00-170.43   70
 82  \w     39.00  65.00   0.50    0.20    --   64.00  77.00  46.91   52
 83  \w     44.00  70.00   0.50    0.20    --   64.00  63.00  30.18   52
;
_diffrn_measurement_device 'four-circle diffractometer'
_diffrn_measurement_device_type 'SuperNova, Single source at offset/far, HyPix3000'
_diffrn_measurement_method '\w scans'
_diffrn_orient_matrix_type 'CrysAlisPro convention (1999,Acta A55,543-557)'
_diffrn_orient_matrix_UB_11 -0.0575355000
_diffrn_orient_matrix_UB_12 0.1695361000
_diffrn_orient_matrix_UB_13 -0.0141301000
_diffrn_orient_matrix_UB_21 0.0959877000
_diffrn_orient_matrix_UB_22 -0.0028188000
_diffrn_orient_matrix_UB_23 -0.1801165000
_diffrn_orient_matrix_UB_31 -0.1549566000
_diffrn_orient_matrix_UB_32 -0.0124908000
_diffrn_orient_matrix_UB_33 -0.0054842000
_diffrn_radiation_monochromator mirror
_diffrn_radiation_probe x-ray
_diffrn_radiation_type CuK\a
_diffrn_radiation_wavelength 1.54184
_diffrn_reflns_av_R_equivalents 0.0422
_diffrn_reflns_av_unetI/netI 0.0394
_diffrn_reflns_Laue_measured_fraction_full 0.996
_diffrn_reflns_Laue_measured_fraction_max 0.996
_diffrn_reflns_limit_h_max 8
_diffrn_reflns_limit_h_min -10
_diffrn_reflns_limit_k_max 10
_diffrn_reflns_limit_k_min -10
_diffrn_reflns_limit_l_max 11
_diffrn_reflns_limit_l_min -11
_diffrn_reflns_number 7422
_diffrn_reflns_point_group_measured_fraction_full 0.996
_diffrn_reflns_point_group_measured_fraction_max 0.996
_diffrn_reflns_theta_full 62.477
_diffrn_reflns_theta_max 62.477
_diffrn_reflns_theta_min 4.881
_diffrn_source 'micro-focus sealed X-ray tube'
_diffrn_source_type 'SuperNova (Cu) X-ray Source'
_exptl_absorpt_coefficient_mu 1.497
_exptl_absorpt_correction_T_max 1.00000
_exptl_absorpt_correction_T_min 0.55432
_exptl_absorpt_correction_type multi-scan
_exptl_absorpt_process_details
;
CrysAlisPro 1.171.39.35a (Rigaku Oxford Diffraction, 2017)
Empirical absorption correction using spherical harmonics,
 implemented in SCALE3 ABSPACK scaling algorithm.
;
_exptl_crystal_colour colourless
_exptl_crystal_colour_primary colourless
_exptl_crystal_density_diffrn 1.471
_exptl_crystal_description prism
_exptl_crystal_F_000 342
_exptl_crystal_size_max 0.12
_exptl_crystal_size_mid 0.1
_exptl_crystal_size_min 0.08
_refine_diff_density_max 0.689
_refine_diff_density_min -0.552
_refine_diff_density_rms 0.074
_refine_ls_extinction_method none
_refine_ls_goodness_of_fit_ref 1.056
_refine_ls_hydrogen_treatment constr
_refine_ls_matrix_type full
_refine_ls_number_parameters 198
_refine_ls_number_reflns 2327
_refine_ls_number_restraints 0
_refine_ls_restrained_S_all 1.056
_refine_ls_R_factor_all 0.0586
_refine_ls_R_factor_gt 0.0551
_refine_ls_shift/su_max 0.000
_refine_ls_shift/su_mean 0.000
_refine_ls_structure_factor_coef Fsqd
_refine_ls_weighting_details 'w=1/[\s^2^(Fo^2^)+(0.0720P)^2^+1.2976P] where P=(Fo^2^+2Fc^2^)/3'
_refine_ls_weighting_scheme calc
_refine_ls_wR_factor_gt 0.1447
_refine_ls_wR_factor_ref 0.1479
_reflns_Friedel_coverage 0.000
_reflns_number_gt 2147
_reflns_number_total 2327
_reflns_threshold_expression 'I > 2\s(I)'
_cod_data_source_file d0nj00704h2.cif
_cod_data_source_block m15
_cod_depositor_comments
;Adding full bibliography for 7059474--7059481.cif.

 Adding full bibliography for 7059474--7059481.cif.
;
_cod_database_code 7059479
_shelx_shelxl_version_number 2018/3
_chemical_oxdiff_formula 'C22 N14 No O6'
_shelx_space_group_comment
;
The symmetry employed for this shelxl refinement is uniquely defined
by the following loop, which should always be used as a source of
symmetry information in preference to the above space-group names.
They are only intended as comments.
;
_reflns_odcompleteness_completeness 98.34
_reflns_odcompleteness_iscentric 1
_reflns_odcompleteness_theta 71.98
_olex2_refinement_description
;
1. Fixed Uiso
 At 1.2 times of:
  All C(H) groups, All C(H,H) groups, All N(H) groups
 At 1.5 times of:
  All C(H,H,H) groups
2.a Secondary CH2 refined with riding coordinates:
 C2(H2A,H2B), C3(H3A,H3B)
2.b Aromatic/amide H refined with riding coordinates:
 N1(H1), N6(H6), C7(H7), C8(H8), C9(H9), C6(H6A), C5(H5), C4(H4)
2.c Idealised Me refined as rotating group:
 C11(H11A,H11B,H11C), C10(H10A,H10B,H10C)
;
_olex2_submission_special_instructions 'No special instructions were received'
_oxdiff_exptl_absorpt_empirical_details
;
Empirical correction (ABSPACK) includes:
- Absorption correction using spherical harmonics
- Frame scaling
;
_oxdiff_exptl_absorpt_empirical_full_max 2.697
_oxdiff_exptl_absorpt_empirical_full_min 0.483

loop_
_space_group_symop_operation_xyz
'x, y, z'
'-x, -y, -z'

loop_
_atom_site_label
_atom_site_type_symbol
_atom_site_fract_x
_atom_site_fract_y
_atom_site_fract_z
_atom_site_U_iso_or_equiv
_atom_site_adp_type
_atom_site_occupancy
_atom_site_site_symmetry_order
_atom_site_calc_flag
_atom_site_refinement_flags_posn
_atom_site_refinement_flags_adp
_atom_site_refinement_flags_occupancy
_atom_site_disorder_assembly
_atom_site_disorder_group
Ni1 Ni 0.500000 0.500000 0.500000 0.0223(3) Uani 1 2 d S T P . .
O2 O 0.8234(3) 0.6636(3) 0.0744(3) 0.0434(7) Uani 1 1 d . . . . .
N5 N 0.3868(3) 0.6931(3) 0.4057(3) 0.0236(6) Uani 1 1 d . . . . .
N1 N 0.3638(3) 0.5862(3) 0.7194(3) 0.0251(6) Uani 1 1 d . . . . .
H1 H 0.271755 0.566090 0.788650 0.030 Uiso 1 1 calc R . . . .
O1 O 0.9851(3) 0.6928(3) -0.1734(3) 0.0455(7) Uani 1 1 d . . . . .
O3 O 0.7261(3) 0.8122(3) -0.0739(3) 0.0416(7) Uani 1 1 d . . . . .
N4 N 0.6613(3) 0.6075(3) 0.4912(3) 0.0264(6) Uani 1 1 d . . . . .
N6 N 0.4703(3) 0.7549(3) 0.2625(3) 0.0259(6) Uani 1 1 d . . . . .
H6 H 0.574159 0.722233 0.201843 0.031 Uiso 1 1 calc R . . . .
N7 N 0.8462(3) 0.7214(3) -0.0584(3) 0.0305(7) Uani 1 1 d . . . . .
N3 N 0.5977(4) 0.6745(3) 0.6276(3) 0.0336(7) Uani 1 1 d . . . . .
N2 N 0.3649(4) 0.7634(3) 0.8645(4) 0.0392(7) Uani 1 1 d . . . . .
C7 C 0.2303(4) 0.7767(4) 0.4599(4) 0.0260(7) Uani 1 1 d . . . . .
H7 H 0.143394 0.760356 0.556697 0.031 Uiso 1 1 calc R . . . .
C8 C 0.2168(4) 0.8921(4) 0.3496(4) 0.0273(7) Uani 1 1 d . . . . .
H8 H 0.122428 0.965691 0.358379 0.033 Uiso 1 1 calc R . . . .
C9 C 0.3717(4) 0.8731(4) 0.2268(4) 0.0296(7) Uani 1 1 d . . . . .
H9 H 0.403205 0.932295 0.134217 0.036 Uiso 1 1 calc R . . . .
C6 C 0.8187(4) 0.6085(4) 0.4095(4) 0.0316(8) Uani 1 1 d . . . . .
H6A H 0.890634 0.571386 0.311164 0.038 Uiso 1 1 calc R . . . .
C5 C 0.8601(5) 0.6775(5) 0.4995(5) 0.0446(10) Uani 1 1 d . . . . .
H5 H 0.962818 0.693411 0.470823 0.054 Uiso 1 1 calc R . . . .
C1 C 0.4305(5) 0.6734(4) 0.7422(4) 0.0344(8) Uani 1 1 d . . . . .
C4 C 0.7197(5) 0.7144(4) 0.6337(5) 0.0413(9) Uani 1 1 d . . . . .
H4 H 0.708512 0.759249 0.715948 0.050 Uiso 1 1 calc R . . . .
C2 C 0.2205(5) 0.7276(5) 1.0075(5) 0.0472(10) Uani 1 1 d . . . . .
H2A H 0.140036 0.717538 0.978373 0.057 Uiso 1 1 calc R . . . .
H2B H 0.168043 0.808045 1.076956 0.057 Uiso 1 1 calc R . . . .
C11 C 0.2717(5) 0.5842(5) 1.0945(5) 0.0433(9) Uani 1 1 d . . . . .
H11A H 0.320920 0.503907 1.027008 0.065 Uiso 1 1 calc GR . . . .
H11B H 0.175640 0.564958 1.186759 0.065 Uiso 1 1 calc GR . . . .
H11C H 0.350711 0.594165 1.124264 0.065 Uiso 1 1 calc GR . . . .
C3 C 0.3538(7) 0.9209(5) 0.8219(6) 0.0565(12) Uani 1 1 d . . . . .
H3A H 0.461958 0.933511 0.742654 0.068 Uiso 1 1 calc R . . . .
H3B H 0.323970 0.970318 0.913485 0.068 Uiso 1 1 calc R . . . .
C10 C 0.2287(9) 0.9932(5) 0.7601(8) 0.087(2) Uani 1 1 d . . . . .
H10A H 0.265143 0.953968 0.661811 0.130 Uiso 1 1 calc GR . . . .
H10B H 0.218139 1.097795 0.745097 0.130 Uiso 1 1 calc GR . . . .
H10C H 0.123225 0.974072 0.834114 0.130 Uiso 1 1 calc GR . . . .

loop_
_atom_site_aniso_label
_atom_site_aniso_U_11
_atom_site_aniso_U_22
_atom_site_aniso_U_33
_atom_site_aniso_U_23
_atom_site_aniso_U_13
_atom_site_aniso_U_12
Ni1 0.0226(4) 0.0236(4) 0.0181(4) -0.0018(3) -0.0094(3) -0.0016(3)
O2 0.0317(14) 0.0652(18) 0.0240(13) 0.0109(12) -0.0126(11) -0.0086(12)
N5 0.0220(13) 0.0266(14) 0.0204(13) -0.0007(11) -0.0089(11) -0.0052(11)
N1 0.0265(14) 0.0260(14) 0.0221(14) -0.0018(11) -0.0118(11) -0.0042(11)
O1 0.0260(13) 0.075(2) 0.0254(13) 0.0036(13) -0.0061(11) -0.0135(13)
O3 0.0447(15) 0.0400(15) 0.0343(14) -0.0022(11) -0.0210(12) 0.0026(12)
N4 0.0338(16) 0.0260(14) 0.0195(14) -0.0015(11) -0.0144(12) -0.0036(11)
N6 0.0217(13) 0.0297(14) 0.0213(14) 0.0029(11) -0.0087(11) -0.0044(11)
N7 0.0313(16) 0.0395(17) 0.0224(15) 0.0003(12) -0.0126(13) -0.0116(13)
N3 0.0426(17) 0.0335(16) 0.0279(16) -0.0002(12) -0.0197(14) -0.0080(13)
N2 0.0412(18) 0.0408(18) 0.0342(17) -0.0053(14) -0.0192(15) -0.0030(14)
C7 0.0213(16) 0.0314(17) 0.0238(16) -0.0030(13) -0.0095(13) -0.0048(13)
C8 0.0245(16) 0.0284(17) 0.0303(18) -0.0017(14) -0.0160(14) -0.0022(13)
C9 0.0319(18) 0.0291(18) 0.0257(17) 0.0052(14) -0.0151(15) -0.0058(14)
C6 0.0270(18) 0.0367(19) 0.0367(19) 0.0049(15) -0.0204(16) -0.0094(14)
C5 0.037(2) 0.054(2) 0.060(3) 0.016(2) -0.036(2) -0.0220(18)
C1 0.038(2) 0.0355(19) 0.0301(19) 0.0005(15) -0.0192(16) -0.0056(16)
C4 0.047(2) 0.048(2) 0.039(2) 0.0025(17) -0.0281(19) -0.0139(18)
C2 0.038(2) 0.051(2) 0.057(3) -0.024(2) -0.026(2) 0.0036(18)
C11 0.035(2) 0.055(2) 0.037(2) -0.0020(18) -0.0142(17) -0.0108(18)
C3 0.081(3) 0.043(2) 0.052(3) -0.015(2) -0.035(3) -0.006(2)
C10 0.153(6) 0.036(3) 0.097(4) -0.002(3) -0.094(5) 0.003(3)

loop_
_atom_type_symbol
_atom_type_description
_atom_type_scat_dispersion_real
_atom_type_scat_dispersion_imag
_atom_type_scat_source
C C 0.0181 0.0091 'International Tables Vol C Tables 4.2.6.8 and 6.1.1.4'
H H 0.0000 0.0000 'International Tables Vol C Tables 4.2.6.8 and 6.1.1.4'
N N 0.0311 0.0180 'International Tables Vol C Tables 4.2.6.8 and 6.1.1.4'
Ni Ni -3.0029 0.5091 'International Tables Vol C Tables 4.2.6.8 and 6.1.1.4'
O O 0.0492 0.0322 'International Tables Vol C Tables 4.2.6.8 and 6.1.1.4'

loop_
_geom_angle_atom_site_label_1
_geom_angle_atom_site_label_2
_geom_angle_atom_site_label_3
_geom_angle
_geom_angle_site_symmetry_1
_geom_angle_site_symmetry_3
_geom_angle_publ_flag
N5 Ni1 N5 180.0 2_666 . ?
N1 Ni1 N5 90.35(10) 2_666 . ?
N1 Ni1 N5 89.65(10) . . ?
N1 Ni1 N5 89.65(10) 2_666 2_666 ?
N1 Ni1 N5 90.35(10) . 2_666 ?
N1 Ni1 N1 180.0 2_666 . ?
N4 Ni1 N5 90.04(10) . . ?
N4 Ni1 N5 90.04(10) 2_666 2_666 ?
N4 Ni1 N5 89.96(10) 2_666 . ?
N4 Ni1 N5 89.96(10) . 2_666 ?
N4 Ni1 N1 80.32(10) . . ?
N4 Ni1 N1 99.68(10) 2_666 . ?
N4 Ni1 N1 99.68(10) . 2_666 ?
N4 Ni1 N1 80.32(10) 2_666 2_666 ?
N4 Ni1 N4 180.0 . 2_666 ?
N6 N5 Ni1 122.44(19) . . ?
C7 N5 Ni1 132.2(2) . . ?
C7 N5 N6 105.3(2) . . ?
C1 N1 Ni1 113.6(2) . . ?
N3 N4 Ni1 110.8(2) . . ?
C6 N4 Ni1 139.0(2) . . ?
C6 N4 N3 108.4(3) . . ?
C9 N6 N5 111.5(3) . . ?
O2 N7 O3 118.6(3) . . ?
O1 N7 O2 121.1(3) . . ?
O1 N7 O3 120.3(3) . . ?
N4 N3 C1 118.0(3) . . ?
C4 N3 N4 109.4(3) . . ?
C4 N3 C1 132.0(3) . . ?
C1 N2 C2 115.2(3) . . ?
C1 N2 C3 116.2(3) . . ?
C3 N2 C2 115.3(3) . . ?
N5 C7 C8 110.1(3) . . ?
C9 C8 C7 105.0(3) . . ?
N6 C9 C8 108.1(3) . . ?
N4 C6 C5 107.9(3) . . ?
C4 C5 C6 106.1(3) . . ?
N1 C1 N3 116.2(3) . . ?
N1 C1 N2 129.0(3) . . ?
N2 C1 N3 114.8(3) . . ?
C5 C4 N3 108.1(3) . . ?
N2 C2 C11 111.7(3) . . ?
N2 C3 C10 113.3(4) . . ?

loop_
_geom_bond_atom_site_label_1
_geom_bond_atom_site_label_2
_geom_bond_distance
_geom_bond_site_symmetry_2
_geom_bond_publ_flag
Ni1 N5 2.110(2) . ?
Ni1 N5 2.110(2) 2_666 ?
Ni1 N1 2.072(3) . ?
Ni1 N1 2.072(3) 2_666 ?
Ni1 N4 2.054(3) . ?
Ni1 N4 2.054(3) 2_666 ?
O2 N7 1.244(4) . ?
N5 N6 1.349(4) . ?
N5 C7 1.342(4) . ?
N1 C1 1.297(5) . ?
O1 N7 1.242(4) . ?
O3 N7 1.257(4) . ?
N4 N3 1.365(4) . ?
N4 C6 1.314(4) . ?
N6 C9 1.333(4) . ?
N3 C1 1.437(5) . ?
N3 C4 1.357(5) . ?
N2 C1 1.381(5) . ?
N2 C2 1.482(5) . ?
N2 C3 1.463(5) . ?
C7 C8 1.400(5) . ?
C8 C9 1.361(5) . ?
C6 C5 1.443(5) . ?
C5 C4 1.350(6) . ?
C2 C11 1.535(6) . ?
C3 C10 1.507(7) . ?
